data_7209246
loop_
_publ_author_name
'Liu, Ying-Ying'
'Liu, Hai-Yan'
'Ma, Jian-Fang'
'Yang, Yan'
'Yang, Jin'

_publ_section_title
;
 Syntheses, structures and photoluminescent properties of Zn(ii) and
 Cd(ii) coordination polymers with flexible tripodal triazole-containing
 ligands
;
_journal_issue 10
_journal_name_full CrystEngComm
_journal_page_first 1897
_journal_paper_doi 10.1039/c2ce26958a
_journal_volume 15
_journal_year 2013
_chemical_formula_sum 'C46 H46 Cd2 N18 O9'
_chemical_formula_weight 1219.81
_chemical_name_systematic
;
?
;
_space_group_IT_number 96
_symmetry_cell_setting tetragonal
_symmetry_space_group_name_Hall 'P 4nw 2abw'
_symmetry_space_group_name_H-M 'P 43 21 2'
_atom_sites_solution_hydrogens geom
_atom_sites_solution_primary direct
_atom_sites_solution_secondary difmap
_audit_creation_method SHELXL-97
_cell_angle_alpha 90.00
_cell_angle_beta 90.00
_cell_angle_gamma 90.00
_cell_formula_units_Z 4
_cell_length_a 11.896(2)
_cell_length_b 11.896(3)
_cell_length_c 34.2854(17)
_cell_measurement_temperature 293(2)
_cell_volume 4851.9(15)
_computing_cell_refinement CrysAlis
_computing_data_collection 'CrysAlis (Oxford Diffraction, 2006)'
_computing_data_reduction CrysAlis
_computing_structure_refinement 'SHELXL-97 (Sheldrick, 1997)'
_computing_structure_solution 'SHELXS-97 (Sheldrick, 1997)'
_diffrn_ambient_temperature 293(2)
_diffrn_detector_area_resol_mean 10.0
_diffrn_measured_fraction_theta_full 0.997
_diffrn_measured_fraction_theta_max 0.921
_diffrn_measurement_device_type 'Oxford Diffraction Gemini R Ultra'
_diffrn_measurement_method '\w scan'
_diffrn_radiation_monochromator graphite
_diffrn_radiation_source 'fine-focus sealed tube'
_diffrn_radiation_type MoK\a
_diffrn_radiation_wavelength 0.71073
_diffrn_reflns_av_R_equivalents 0.0369
_diffrn_reflns_av_sigmaI/netI 0.0544
_diffrn_reflns_limit_h_max 16
_diffrn_reflns_limit_h_min -11
_diffrn_reflns_limit_k_max 16
_diffrn_reflns_limit_k_min -12
_diffrn_reflns_limit_l_max 46
_diffrn_reflns_limit_l_min -44
_diffrn_reflns_number 22755
_diffrn_reflns_theta_full 25.00
_diffrn_reflns_theta_max 29.21
_diffrn_reflns_theta_min 2.93
_exptl_absorpt_coefficient_mu 0.953
_exptl_absorpt_correction_T_max 0.8547
_exptl_absorpt_correction_T_min 0.8249
_exptl_absorpt_correction_type multi-scan
_exptl_absorpt_process_details
;
CrysAlis (Oxford Diffraction, 2006)
;
_exptl_crystal_density_diffrn 1.670
_exptl_crystal_density_method 'not measured'
_exptl_crystal_F_000 2464
_exptl_crystal_size_max 0.21
_exptl_crystal_size_mid 0.20
_exptl_crystal_size_min 0.17
_refine_diff_density_max 0.596
_refine_diff_density_min -0.470
_refine_diff_density_rms 0.070
_refine_ls_abs_structure_details 'Flack H D (1983), Acta Cryst. A39, 876-881'
_refine_ls_abs_structure_Flack 0.01(3)
_refine_ls_extinction_method none
_refine_ls_goodness_of_fit_ref 0.952
_refine_ls_hydrogen_treatment constr
_refine_ls_matrix_type full
_refine_ls_number_parameters 342
_refine_ls_number_reflns 5757
_refine_ls_number_restraints 0
_refine_ls_restrained_S_all 0.952
_refine_ls_R_factor_all 0.0499
_refine_ls_R_factor_gt 0.0331
_refine_ls_shift/su_max 0.001
_refine_ls_shift/su_mean 0.000
_refine_ls_structure_factor_coef Fsqd
_refine_ls_weighting_details 'calc w=1/[\s^2^(Fo^2^)+(0.0419P)^2^+0.0000P] where P=(Fo^2^+2Fc^2^)/3'
_refine_ls_weighting_scheme calc
_refine_ls_wR_factor_gt 0.0758
_refine_ls_wR_factor_ref 0.0780
_reflns_number_gt 4251
_reflns_number_total 5757
_reflns_threshold_expression >2sigma(I)
_cod_data_source_file c2ce26958a.txt
_cod_data_source_block 7
_cod_depositor_comments
;
The following automatic conversions were performed:

'_symmetry_cell_setting' value 'Tetragonal' changed to 'tetragonal'
according to /home/saulius/struct/CIF-dictionaries/cif_core.dic
dictionary named 'cif_core.dic' version 2.4.2 from 2011-04-26.

Automatic conversion script
Id: cif_fix_values 1891 2012-01-12 08:04:46Z andrius 
;
_cod_original_cell_volume 4852.1(15)
_cod_original_sg_symbol_H-M P43212
_cod_database_code 7209246

loop_
_symmetry_equiv_pos_as_xyz
'x, y, z'
'-x, -y, z+1/2'
'x+1/2, -y+1/2, -z+1/4'
'-x+1/2, y+1/2, -z+3/4'
'-y, -x, -z+1/2'
'y, x, -z'
'y+1/2, -x+1/2, z+1/4'
'-y+1/2, x+1/2, z+3/4'

loop_
_atom_site_label
_atom_site_type_symbol
_atom_site_fract_x
_atom_site_fract_y
_atom_site_fract_z
_atom_site_U_iso_or_equiv
_atom_site_adp_type
_atom_site_occupancy
_atom_site_symmetry_multiplicity
_atom_site_calc_flag
_atom_site_refinement_flags
Cd1 Cd 0.91625(2) 0.08047(2) 0.127453(6) 0.02822(8) Uani 1 1 d .
C1 C 1.0651(3) 0.1636(3) 0.06871(10) 0.0277(8) Uani 1 1 d .
C2 C 1.1418(3) 0.1809(3) 0.03463(10) 0.0250(8) Uani 1 1 d .
C3 C 1.2277(3) 0.2596(3) 0.03478(9) 0.0256(8) Uani 1 1 d .
C4 C 1.1216(3) 0.1216(3) 0.0000 0.0248(10) Uani 1 2 d S
H4 H 1.0663 0.0663 0.0000 0.030 Uiso 1 2 calc SR
C5 C 1.2838(3) 0.2838(3) 0.0000 0.0270(11) Uani 1 2 d S
H5 H 1.3391 0.3391 0.0000 0.032 Uiso 1 2 calc SR
C6 C 1.2752(3) 0.3184(3) 0.07001(10) 0.0278(9) Uani 1 1 d .
C7 C 1.0101(4) -0.1656(4) 0.16996(14) 0.0556(12) Uani 1 1 d .
H7 H 0.9653 -0.1648 0.1922 0.067 Uiso 1 1 calc R
C8 C 1.0665(4) -0.1335(4) 0.11321(14) 0.0500(12) Uani 1 1 d .
H8 H 1.0723 -0.1077 0.0877 0.060 Uiso 1 1 calc R
C9 C 1.2489(4) -0.2424(4) 0.11580(13) 0.0585(12) Uani 1 1 d .
H9A H 1.2398 -0.3211 0.1090 0.070 Uiso 1 1 calc R
H9B H 1.3059 -0.2373 0.1359 0.070 Uiso 1 1 calc R
C10 C 1.2865(4) -0.1782(4) 0.08066(13) 0.0413(11) Uani 1 1 d .
C11 C 1.2566(3) -0.2159(4) 0.04365(13) 0.0419(11) Uani 1 1 d .
C12 C 1.3031(3) -0.1621(3) 0.01091(11) 0.0358(10) Uani 1 1 d .
C13 C 1.3782(3) -0.0724(4) 0.01496(11) 0.0366(9) Uani 1 1 d .
C14 C 1.4000(3) -0.0293(3) 0.05220(11) 0.0330(9) Uani 1 1 d .
C15 C 1.3545(3) -0.0834(4) 0.08555(11) 0.0392(10) Uani 1 1 d .
C16 C 1.3795(4) -0.0384(5) 0.12612(13) 0.0611(14) Uani 1 1 d .
H16A H 1.3173 -0.0544 0.1431 0.092 Uiso 1 1 calc R
H16B H 1.3908 0.0414 0.1248 0.092 Uiso 1 1 calc R
H16C H 1.4461 -0.0737 0.1361 0.092 Uiso 1 1 calc R
C17 C 1.1787(4) -0.3142(4) 0.03884(17) 0.0649(15) Uani 1 1 d .
H17A H 1.2213 -0.3827 0.0395 0.097 Uiso 1 1 calc R
H17B H 1.1404 -0.3084 0.0143 0.097 Uiso 1 1 calc R
H17C H 1.1247 -0.3145 0.0596 0.097 Uiso 1 1 calc R
C18 C 1.2712(4) -0.1991(4) -0.03001(12) 0.0455(12) Uani 1 1 d .
H18A H 1.1913 -0.2155 -0.0308 0.055 Uiso 1 1 calc R
H18B H 1.2856 -0.1380 -0.0481 0.055 Uiso 1 1 calc R
C19 C 1.3361(3) -0.3429(4) -0.07805(10) 0.0367(9) Uani 1 1 d .
H19 H 1.3053 -0.3104 -0.1003 0.044 Uiso 1 1 calc R
C20 C 1.4206(4) -0.4521(3) -0.03968(11) 0.0500(12) Uani 1 1 d .
H20 H 1.4612 -0.5132 -0.0303 0.060 Uiso 1 1 calc R
C21 C 1.4754(3) 0.0711(4) 0.05725(13) 0.0414(10) Uani 1 1 d .
H21A H 1.4743 0.1154 0.0335 0.050 Uiso 1 1 calc R
H21B H 1.4462 0.1177 0.0782 0.050 Uiso 1 1 calc R
C22 C 1.4376(4) -0.0241(4) -0.02004(13) 0.0516(12) Uani 1 1 d .
H22A H 1.4273 -0.0732 -0.0420 0.077 Uiso 1 1 calc R
H22B H 1.5163 -0.0170 -0.0145 0.077 Uiso 1 1 calc R
H22C H 1.4069 0.0485 -0.0260 0.077 Uiso 1 1 calc R
C23 C 1.6565(3) 0.0668(4) 0.09682(11) 0.0363(10) Uani 1 1 d .
H23 H 1.6318 0.1075 0.1183 0.044 Uiso 1 1 calc R
C24 C 1.7545(4) -0.0267(3) 0.05795(11) 0.0364(10) Uani 1 1 d .
H24 H 1.8155 -0.0645 0.0472 0.044 Uiso 1 1 calc R
N1 N 0.9823(3) -0.1111(3) 0.13697(11) 0.0462(10) Uani 1 1 d .
N2 N 1.1064(4) -0.2203(4) 0.16818(12) 0.0709(14) Uani 1 1 d .
N3 N 1.1419(3) -0.1982(3) 0.13088(11) 0.0513(10) Uani 1 1 d .
N4 N 1.3336(3) -0.2981(3) -0.04251(10) 0.0394(9) Uani 1 1 d .
N5 N 1.3889(3) -0.4407(3) -0.07710(9) 0.0398(9) Uani 1 1 d .
N6 N 1.3882(4) -0.3672(4) -0.01759(10) 0.0605(12) Uani 1 1 d .
N7 N 1.5925(3) 0.0397(3) 0.06631(9) 0.0348(7) Uani 1 1 d .
N8 N 1.7593(3) 0.0279(3) 0.09239(9) 0.0339(8) Uani 1 1 d .
N9 N 1.6555(3) -0.0215(3) 0.04101(10) 0.0428(9) Uani 1 1 d .
O1 O 1.0126(2) 0.0723(3) 0.07056(8) 0.0475(8) Uani 1 1 d .
O2 O 1.0516(2) 0.2400(3) 0.09286(7) 0.0414(7) Uani 1 1 d .
O3 O 1.3077(2) 0.2611(2) 0.09868(7) 0.0365(7) Uani 1 1 d .
O4 O 1.2918(2) 0.4229(3) 0.06785(7) 0.0419(7) Uani 1 1 d .
O1W O 1.7101(11) -0.1653(11) -0.0302(3) 0.145(4) Uiso 0.50 1 d P

loop_
_atom_site_aniso_label
_atom_site_aniso_U_11
_atom_site_aniso_U_22
_atom_site_aniso_U_33
_atom_site_aniso_U_23
_atom_site_aniso_U_13
_atom_site_aniso_U_12
Cd1 0.02657(13) 0.03840(16) 0.01968(10) -0.00384(12) 0.00116(12) -0.00045(13)
C1 0.0166(19) 0.043(2) 0.0235(18) 0.0082(17) -0.0013(15) 0.0028(18)
C2 0.027(2) 0.029(2) 0.0188(17) 0.0022(15) 0.0003(15) 0.0040(17)
C3 0.032(2) 0.031(2) 0.0137(15) 0.0015(14) -0.0008(14) 0.0003(18)
C4 0.0278(16) 0.0278(16) 0.019(2) 0.0000(17) 0.0000(17) -0.005(2)
C5 0.0337(18) 0.0337(18) 0.014(2) -0.0044(18) 0.0044(18) -0.014(2)
C6 0.028(2) 0.038(2) 0.0181(18) -0.0068(16) 0.0052(15) -0.0021(18)
C7 0.055(4) 0.056(3) 0.056(3) 0.014(3) 0.016(3) -0.001(2)
C8 0.042(3) 0.060(3) 0.048(3) 0.003(2) -0.002(2) 0.013(2)
C9 0.046(3) 0.063(3) 0.066(3) 0.013(3) 0.008(3) 0.020(3)
C10 0.039(3) 0.040(3) 0.045(3) 0.005(2) 0.007(2) 0.009(2)
C11 0.027(2) 0.042(3) 0.056(3) -0.010(2) -0.002(2) 0.002(2)
C12 0.035(2) 0.039(2) 0.033(2) -0.0137(18) -0.0107(18) 0.009(2)
C13 0.031(2) 0.050(3) 0.0295(18) -0.006(2) -0.0074(16) 0.009(2)
C14 0.026(2) 0.038(2) 0.035(2) -0.0131(18) -0.0011(17) 0.0091(18)
C15 0.036(2) 0.050(2) 0.031(2) -0.010(2) -0.0055(17) 0.015(2)
C16 0.063(3) 0.086(4) 0.034(2) -0.013(3) 0.001(2) 0.001(3)
C17 0.055(3) 0.047(3) 0.092(4) -0.005(3) 0.001(3) -0.006(3)
C18 0.048(3) 0.047(3) 0.041(2) -0.020(2) -0.018(2) 0.014(2)
C19 0.043(3) 0.042(3) 0.0252(18) -0.0044(19) -0.0060(19) 0.0082(19)
C20 0.074(3) 0.045(2) 0.0310(19) -0.0072(18) -0.015(2) 0.030(3)
C21 0.034(2) 0.035(2) 0.055(3) -0.004(2) -0.0130(19) 0.006(2)
C22 0.048(3) 0.070(3) 0.037(2) 0.003(2) -0.005(2) -0.001(3)
C23 0.039(2) 0.040(3) 0.030(2) -0.0074(19) -0.0066(17) -0.004(2)
C24 0.030(2) 0.044(2) 0.035(2) -0.0043(19) 0.0016(19) 0.003(2)
N1 0.043(2) 0.051(2) 0.045(2) -0.0020(18) 0.0071(17) 0.0033(18)
N2 0.075(4) 0.076(3) 0.062(3) 0.030(2) 0.015(2) 0.013(3)
N3 0.045(2) 0.052(2) 0.056(3) 0.019(2) 0.0079(19) 0.0089(18)
N4 0.046(2) 0.0371(19) 0.0350(18) -0.0075(15) -0.0146(16) 0.0072(17)
N5 0.053(2) 0.039(2) 0.0278(16) -0.0071(14) -0.0062(15) 0.0112(16)
N6 0.089(3) 0.061(2) 0.0314(18) -0.0089(19) -0.018(2) 0.027(2)
N7 0.0354(18) 0.0319(16) 0.0372(17) -0.0085(14) -0.0052(17) 0.0029(17)
N8 0.0338(19) 0.0410(19) 0.0268(17) -0.0073(14) -0.0004(15) 0.0011(16)
N9 0.045(2) 0.046(2) 0.038(2) -0.0127(18) -0.0005(17) -0.0004(18)
O1 0.0484(17) 0.062(2) 0.0325(15) 0.0021(16) 0.0144(13) -0.0126(17)
O2 0.0472(18) 0.0544(18) 0.0228(13) -0.0047(14) 0.0090(12) 0.0044(15)
O3 0.0408(15) 0.0461(17) 0.0225(13) -0.0025(12) -0.0056(12) 0.0028(14)
O4 0.0589(19) 0.0416(17) 0.0253(13) -0.0070(15) -0.0044(12) -0.0077(17)

loop_
_atom_type_symbol
_atom_type_description
_atom_type_scat_dispersion_real
_atom_type_scat_dispersion_imag
_atom_type_scat_source
C C 0.0033 0.0016 'International Tables Vol C Tables 4.2.6.8 and 6.1.1.4'
H H 0.0000 0.0000 'International Tables Vol C Tables 4.2.6.8 and 6.1.1.4'
N N 0.0061 0.0033 'International Tables Vol C Tables 4.2.6.8 and 6.1.1.4'
O O 0.0106 0.0060 'International Tables Vol C Tables 4.2.6.8 and 6.1.1.4'
Cd Cd -0.8075 1.2024 'International Tables Vol C Tables 4.2.6.8 and 6.1.1.4'

loop_
_geom_angle_atom_site_label_1
_geom_angle_atom_site_label_2
_geom_angle_atom_site_label_3
_geom_angle
_geom_angle_site_symmetry_1
_geom_angle_site_symmetry_3
O1 Cd1 N8 87.08(11) . 1_455
O1 Cd1 N5 102.28(11) . 7_665
N8 Cd1 N5 168.36(11) 1_455 7_665
O1 Cd1 O4 171.43(10) . 3_455
N8 Cd1 O4 84.44(10) 1_455 3_455
N5 Cd1 O4 86.01(11) 7_665 3_455
O1 Cd1 O3 126.37(11) . 3_455
N8 Cd1 O3 87.45(10) 1_455 3_455
N5 Cd1 O3 92.39(11) 7_665 3_455
O4 Cd1 O3 54.45(10) 3_455 3_455
O1 Cd1 N1 84.96(12) . .
N8 Cd1 N1 94.43(12) 1_455 .
N5 Cd1 N1 79.71(12) 7_665 .
O4 Cd1 N1 94.54(11) 3_455 .
O3 Cd1 N1 148.67(10) 3_455 .
O1 Cd1 C6 153.50(12) . 3_455
N8 Cd1 C6 88.05(11) 1_455 3_455
N5 Cd1 C6 86.52(11) 7_665 3_455
O4 Cd1 C6 27.38(10) 3_455 3_455
O3 Cd1 C6 27.30(10) 3_455 3_455
N1 Cd1 C6 121.40(12) . 3_455
O2 C1 O1 122.5(3) . .
O2 C1 C2 120.0(3) . .
O1 C1 C2 117.5(3) . .
C3 C2 C4 118.0(3) . .
C3 C2 C1 122.6(3) . .
C4 C2 C1 119.2(3) . .
C2 C3 C5 119.2(3) . .
C2 C3 C6 126.4(3) . .
C5 C3 C6 114.3(3) . .
C2 C4 C2 123.0(5) . 6_645
C2 C4 H4 118.5 . .
C2 C4 H4 118.5 6_645 .
C3 C5 C3 122.2(4) 6_645 .
C3 C5 H5 118.9 6_645 .
C3 C5 H5 118.9 . .
O3 C6 O4 122.1(3) . .
O3 C6 C3 119.4(3) . .
O4 C6 C3 118.0(3) . .
O3 C6 Cd1 62.3(2) . 3
O4 C6 Cd1 60.64(19) . 3
C3 C6 Cd1 163.9(2) . 3
N2 C7 N1 114.4(4) . .
N2 C7 H7 122.8 . .
N1 C7 H7 122.8 . .
N1 C8 N3 110.4(4) . .
N1 C8 H8 124.8 . .
N3 C8 H8 124.8 . .
N3 C9 C10 111.1(4) . .
N3 C9 H9A 109.4 . .
C10 C9 H9A 109.4 . .
N3 C9 H9B 109.4 . .
C10 C9 H9B 109.4 . .
H9A C9 H9B 108.0 . .
C11 C10 C15 121.1(4) . .
C11 C10 C9 119.6(4) . .
C15 C10 C9 119.3(4) . .
C10 C11 C12 118.7(4) . .
C10 C11 C17 120.6(4) . .
C12 C11 C17 120.6(4) . .
C13 C12 C11 121.3(3) . .
C13 C12 C18 118.2(4) . .
C11 C12 C18 120.5(4) . .
C12 C13 C14 119.2(4) . .
C12 C13 C22 120.7(4) . .
C14 C13 C22 120.0(4) . .
C13 C14 C15 119.8(4) . .
C13 C14 C21 120.4(4) . .
C15 C14 C21 119.7(3) . .
C10 C15 C14 119.4(4) . .
C10 C15 C16 120.5(4) . .
C14 C15 C16 120.2(4) . .
C15 C16 H16A 109.5 . .
C15 C16 H16B 109.5 . .
H16A C16 H16B 109.5 . .
C15 C16 H16C 109.5 . .
H16A C16 H16C 109.5 . .
H16B C16 H16C 109.5 . .
C11 C17 H17A 109.5 . .
C11 C17 H17B 109.5 . .
H17A C17 H17B 109.5 . .
C11 C17 H17C 109.5 . .
H17A C17 H17C 109.5 . .
H17B C17 H17C 109.5 . .
N4 C18 C12 112.2(3) . .
N4 C18 H18A 109.2 . .
C12 C18 H18A 109.2 . .
N4 C18 H18B 109.2 . .
C12 C18 H18B 109.2 . .
H18A C18 H18B 107.9 . .
N5 C19 N4 109.9(3) . .
N5 C19 H19 125.0 . .
N4 C19 H19 125.0 . .
N6 C20 N5 112.9(4) . .
N6 C20 H20 123.6 . .
N5 C20 H20 123.6 . .
N7 C21 C14 112.7(3) . .
N7 C21 H21A 109.0 . .
C14 C21 H21A 109.0 . .
N7 C21 H21B 109.0 . .
C14 C21 H21B 109.0 . .
H21A C21 H21B 107.8 . .
C13 C22 H22A 109.5 . .
C13 C22 H22B 109.5 . .
H22A C22 H22B 109.5 . .
C13 C22 H22C 109.5 . .
H22A C22 H22C 109.5 . .
H22B C22 H22C 109.5 . .
N8 C23 N7 110.8(4) . .
N8 C23 H23 124.6 . .
N7 C23 H23 124.6 . .
N9 C24 N8 113.7(4) . .
N9 C24 H24 123.2 . .
N8 C24 H24 123.2 . .
C8 N1 C7 103.6(4) . .
C8 N1 Cd1 110.6(3) . .
C7 N1 Cd1 130.1(3) . .
C7 N2 N3 102.5(4) . .
C8 N3 N2 109.1(4) . .
C8 N3 C9 129.1(4) . .
N2 N3 C9 121.7(4) . .
C19 N4 N6 108.9(3) . .
C19 N4 C18 127.3(3) . .
N6 N4 C18 123.4(3) . .
C19 N5 C20 104.2(3) . .
C19 N5 Cd1 134.3(3) . 8_634
C20 N5 Cd1 121.3(3) . 8_634
C20 N6 N4 104.1(3) . .
C23 N7 N9 108.4(3) . .
C23 N7 C21 130.0(3) . .
N9 N7 C21 121.5(3) . .
C23 N8 C24 103.4(3) . .
C23 N8 Cd1 126.6(2) . 1_655
C24 N8 Cd1 128.4(3) . 1_655
C24 N9 N7 103.7(3) . .
C1 O1 Cd1 105.0(2) . .
C6 O3 Cd1 90.4(2) . 3
C6 O4 Cd1 92.0(2) . 3

loop_
_geom_bond_atom_site_label_1
_geom_bond_atom_site_label_2
_geom_bond_distance
_geom_bond_site_symmetry_2
Cd1 O1 2.264(3) .
Cd1 N8 2.307(3) 1_455
Cd1 N5 2.336(3) 7_665
Cd1 O4 2.390(3) 3_455
Cd1 O3 2.427(3) 3_455
Cd1 N1 2.432(4) .
Cd1 C6 2.740(4) 3_455
C1 O2 1.240(4) .
C1 O1 1.254(5) .
C1 C2 1.497(5) .
C2 C3 1.387(5) .
C2 C4 1.402(4) .
C3 C5 1.396(4) .
C3 C6 1.505(5) .
C4 C2 1.402(4) 6_645
C4 H4 0.9300 .
C5 C3 1.396(4) 6_645
C5 H5 0.9300 .
C6 O3 1.257(4) .
C6 O4 1.261(5) .
C6 Cd1 2.740(4) 3
C7 N2 1.319(6) .
C7 N1 1.345(6) .
C7 H7 0.9300 .
C8 N1 1.319(5) .
C8 N3 1.329(6) .
C8 H8 0.9300 .
C9 N3 1.471(6) .
C9 C10 1.495(6) .
C9 H9A 0.9700 .
C9 H9B 0.9700 .
C10 C11 1.392(6) .
C10 C15 1.397(6) .
C11 C12 1.406(6) .
C11 C17 1.502(6) .
C12 C13 1.399(6) .
C12 C18 1.519(5) .
C13 C14 1.400(5) .
C13 C22 1.506(6) .
C14 C15 1.420(6) .
C14 C21 1.503(6) .
C15 C16 1.520(6) .
C16 H16A 0.9600 .
C16 H16B 0.9600 .
C16 H16C 0.9600 .
C17 H17A 0.9600 .
C17 H17B 0.9600 .
C17 H17C 0.9600 .
C18 N4 1.457(5) .
C18 H18A 0.9700 .
C18 H18B 0.9700 .
C19 N5 1.322(5) .
C19 N4 1.331(5) .
C19 H19 0.9300 .
C20 N6 1.320(5) .
C20 N5 1.344(5) .
C20 H20 0.9300 .
C21 N7 1.476(5) .
C21 H21A 0.9700 .
C21 H21B 0.9700 .
C22 H22A 0.9600 .
C22 H22B 0.9600 .
C22 H22C 0.9600 .
C23 N8 1.317(5) .
C23 N7 1.333(5) .
C23 H23 0.9300 .
C24 N9 1.315(5) .
C24 N8 1.349(5) .
C24 H24 0.9300 .
N2 N3 1.372(5) .
N4 N6 1.352(5) .
N5 Cd1 2.336(3) 8_634
N7 N9 1.358(5) .
N8 Cd1 2.307(3) 1_655
O3 Cd1 2.427(3) 3
O4 Cd1 2.390(3) 3

loop_
_geom_torsion_atom_site_label_1
_geom_torsion_atom_site_label_2
_geom_torsion_atom_site_label_3
_geom_torsion_atom_site_label_4
_geom_torsion
_geom_torsion_site_symmetry_1
_geom_torsion_site_symmetry_4
O2 C1 C2 C3 22.9(5) . .
O1 C1 C2 C3 -160.2(3) . .
O2 C1 C2 C4 -152.1(3) . .
O1 C1 C2 C4 24.7(5) . .
C4 C2 C3 C5 5.5(4) . .
C1 C2 C3 C5 -169.6(3) . .
C4 C2 C3 C6 -169.5(3) . .
C1 C2 C3 C6 15.3(5) . .
C3 C2 C4 C2 -2.8(2) . 6_645
C1 C2 C4 C2 172.5(3) . 6_645
C2 C3 C5 C3 -2.8(2) . 6_645
C6 C3 C5 C3 172.8(3) . 6_645
C2 C3 C6 O3 52.4(5) . .
C5 C3 C6 O3 -122.8(3) . .
C2 C3 C6 O4 -135.1(4) . .
C5 C3 C6 O4 49.7(4) . .
C2 C3 C6 Cd1 144.2(8) . 3
C5 C3 C6 Cd1 -31.0(11) . 3
N3 C9 C10 C11 -92.6(5) . .
N3 C9 C10 C15 89.6(5) . .
C15 C10 C11 C12 4.9(7) . .
C9 C10 C11 C12 -172.8(4) . .
C15 C10 C11 C17 -176.9(4) . .
C9 C10 C11 C17 5.4(6) . .
C10 C11 C12 C13 0.0(6) . .
C17 C11 C12 C13 -178.2(4) . .
C10 C11 C12 C18 -178.9(4) . .
C17 C11 C12 C18 2.9(6) . .
C11 C12 C13 C14 -5.4(6) . .
C18 C12 C13 C14 173.5(4) . .
C11 C12 C13 C22 173.0(4) . .
C18 C12 C13 C22 -8.1(6) . .
C12 C13 C14 C15 6.0(6) . .
C22 C13 C14 C15 -172.5(4) . .
C12 C13 C14 C21 -176.6(3) . .
C22 C13 C14 C21 4.9(6) . .
C11 C10 C15 C14 -4.3(6) . .
C9 C10 C15 C14 173.4(4) . .
C11 C10 C15 C16 175.6(4) . .
C9 C10 C15 C16 -6.7(6) . .
C13 C14 C15 C10 -1.2(6) . .
C21 C14 C15 C10 -178.6(4) . .
C13 C14 C15 C16 178.9(4) . .
C21 C14 C15 C16 1.5(6) . .
C13 C12 C18 N4 100.0(5) . .
C11 C12 C18 N4 -81.1(5) . .
C13 C14 C21 N7 -95.7(4) . .
C15 C14 C21 N7 81.7(5) . .
N3 C8 N1 C7 -0.1(5) . .
N3 C8 N1 Cd1 142.9(3) . .
N2 C7 N1 C8 0.1(6) . .
N2 C7 N1 Cd1 -132.5(4) . .
O1 Cd1 N1 C8 16.4(3) . .
N8 Cd1 N1 C8 103.1(3) 1_455 .
N5 Cd1 N1 C8 -87.1(3) 7_665 .
O4 Cd1 N1 C8 -172.2(3) 3_455 .
O3 Cd1 N1 C8 -164.6(3) 3_455 .
C6 Cd1 N1 C8 -166.5(3) 3_455 .
O1 Cd1 N1 C7 146.5(4) . .
N8 Cd1 N1 C7 -126.8(4) 1_455 .
N5 Cd1 N1 C7 43.0(4) 7_665 .
O4 Cd1 N1 C7 -42.1(4) 3_455 .
O3 Cd1 N1 C7 -34.5(5) 3_455 .
C6 Cd1 N1 C7 -36.4(5) 3_455 .
N1 C7 N2 N3 0.0(6) . .
N1 C8 N3 N2 0.1(6) . .
N1 C8 N3 C9 -179.2(5) . .
C7 N2 N3 C8 -0.1(5) . .
C7 N2 N3 C9 179.3(5) . .
C10 C9 N3 C8 18.0(7) . .
C10 C9 N3 N2 -161.3(4) . .
N5 C19 N4 N6 1.2(5) . .
N5 C19 N4 C18 -171.3(4) . .
C12 C18 N4 C19 -170.9(4) . .
C12 C18 N4 N6 17.7(6) . .
N4 C19 N5 C20 -1.4(5) . .
N4 C19 N5 Cd1 173.5(3) . 8_634
N6 C20 N5 C19 1.1(6) . .
N6 C20 N5 Cd1 -174.6(3) . 8_634
N5 C20 N6 N4 -0.4(6) . .
C19 N4 N6 C20 -0.4(5) . .
C18 N4 N6 C20 172.3(4) . .
N8 C23 N7 N9 1.2(5) . .
N8 C23 N7 C21 -175.5(4) . .
C14 C21 N7 C23 -122.0(4) . .
C14 C21 N7 N9 61.7(5) . .
N7 C23 N8 C24 -1.4(4) . .
N7 C23 N8 Cd1 164.9(3) . 1_655
N9 C24 N8 C23 1.1(5) . .
N9 C24 N8 Cd1 -164.9(3) . 1_655
N8 C24 N9 N7 -0.4(5) . .
C23 N7 N9 C24 -0.5(4) . .
C21 N7 N9 C24 176.5(4) . .
O2 C1 O1 Cd1 -6.1(4) . .
C2 C1 O1 Cd1 177.2(2) . .
N8 Cd1 O1 C1 130.4(2) 1_455 .
N5 Cd1 O1 C1 -56.6(3) 7_665 .
O4 Cd1 O1 C1 138.1(7) 3_455 .
O3 Cd1 O1 C1 45.7(3) 3_455 .
N1 Cd1 O1 C1 -134.9(3) . .
C6 Cd1 O1 C1 50.7(4) 3_455 .
O4 C6 O3 Cd1 -10.4(4) . 3
C3 C6 O3 Cd1 161.8(3) . 3
O3 C6 O4 Cd1 10.6(4) . 3
C3 C6 O4 Cd1 -161.7(3) . 3
